data_8106992
loop_
_publ_author_name
'Gichumbi, Joel M.'
'Friedrich, Holger B.'
'Omondi, Bernard'

_publ_section_title
;
 Crystal structure of 3,6-di-2-pyridinyl-4-pyridazine carbonitrile,
 C15H9N5
;
_journal_issue 3
_journal_name_full 'Zeitschrift f\"ur Kristallographie - New Crystal Structures'
_journal_page_first 741
_journal_page_last 743
_journal_paper_doi 10.1515/ncrs-2015-0253
_journal_volume 231
_journal_year 2016
_chemical_formula_moiety 'C15 H9 N5'
_chemical_formula_sum 'C15 H9 N5'
_chemical_formula_weight 259.27
_space_group_crystal_system monoclinic
_space_group_IT_number 14
_space_group_name_Hall '-P 2ybc'
_space_group_name_H-M_alt 'P 1 21/c 1'
_atom_sites_solution_hydrogens geom
_atom_sites_solution_primary direct
_atom_sites_solution_secondary difmap
_cell_angle_alpha 90
_cell_angle_beta 102.289(4)
_cell_angle_gamma 90
_cell_formula_units_Z 4
_cell_length_a 8.9817(14)
_cell_length_b 11.5791(19)
_cell_length_c 12.065(2)
_cell_measurement_reflns_used 9747
_cell_measurement_temperature 173(2)
_cell_measurement_theta_max 28.387
_cell_measurement_theta_min 2.321
_cell_volume 1226.0(3)
_computing_cell_refinement 'SAINT (7.60a,Bruker AXS Inc.,Madison,WI,USA,2006)'
_computing_data_collection 'SAINT (7.60a,Bruker AXS Inc.,Madison,WI,USA,2006)'
_computing_data_reduction 'SAINT (7.60a, Bruker AXS Inc.,Madison,WI,USA,2006)'
_computing_molecular_graphics 'X-Seed (Barbour, 2001)'
_computing_publication_material 'SHELXL-2014/7 (Sheldrick, 2014)'
_computing_structure_refinement 'SHELXL-2014/7 (Sheldrick, 2014)'
_computing_structure_solution 'SHELXS-97 (Sheldrick, 1997)'
_diffrn_ambient_temperature 173(2)
_diffrn_measured_fraction_theta_full 0.999
_diffrn_measured_fraction_theta_max 0.993
_diffrn_measurement_device_type 'Bruker Kappa Duo Apex II Diffractometer'
_diffrn_measurement_method '0.5\% \f scans and \w scans'
_diffrn_radiation_type MoK\a
_diffrn_radiation_wavelength 0.71073
_diffrn_reflns_av_R_equivalents 0.0368
_diffrn_reflns_av_unetI/netI 0.0418
_diffrn_reflns_Laue_measured_fraction_full 0.999
_diffrn_reflns_Laue_measured_fraction_max 0.993
_diffrn_reflns_limit_h_max 11
_diffrn_reflns_limit_h_min -11
_diffrn_reflns_limit_k_max 15
_diffrn_reflns_limit_k_min -15
_diffrn_reflns_limit_l_max 16
_diffrn_reflns_limit_l_min -15
_diffrn_reflns_number 9747
_diffrn_reflns_point_group_measured_fraction_full 0.999
_diffrn_reflns_point_group_measured_fraction_max 0.993
_diffrn_reflns_theta_full 25.242
_diffrn_reflns_theta_max 28.387
_diffrn_reflns_theta_min 2.321
_diffrn_source 'fine-focus sealed tube'
_exptl_absorpt_coefficient_mu 0.090
_exptl_absorpt_correction_T_max 1.000
_exptl_absorpt_correction_T_min 0.932
_exptl_absorpt_correction_type multi-scan
_exptl_absorpt_process_details 'SADABS (Sheldrick, 2001)'
_exptl_crystal_colour gold
_exptl_crystal_density_diffrn 1.405
_exptl_crystal_density_meas 1.405
_exptl_crystal_description rod
_exptl_crystal_F_000 536
_exptl_crystal_size_max 0.140
_exptl_crystal_size_mid 0.130
_exptl_crystal_size_min 0.110
_exptl_transmission_factor_max 1.000
_exptl_transmission_factor_min 0.932
_refine_diff_density_max 0.239
_refine_diff_density_min -0.220
_refine_diff_density_rms 0.046
_refine_ls_extinction_coef .
_refine_ls_extinction_method none
_refine_ls_goodness_of_fit_ref 1.061
_refine_ls_hydrogen_treatment constr
_refine_ls_matrix_type full
_refine_ls_number_parameters 181
_refine_ls_number_reflns 3043
_refine_ls_number_restraints 0
_refine_ls_restrained_S_all 1.061
_refine_ls_R_factor_all 0.0912
_refine_ls_R_factor_gt 0.0533
_refine_ls_shift/su_max 0.000
_refine_ls_shift/su_mean 0.000
_refine_ls_structure_factor_coef Fsqd
_refine_ls_weighting_details 'w=1/[\s^2^(Fo^2^)+(0.0682P)^2^+0.1585P] where P=(Fo^2^+2Fc^2^)/3'
_refine_ls_weighting_scheme calc
_refine_ls_wR_factor_gt 0.1327
_refine_ls_wR_factor_ref 0.1512
_reflns_Friedel_coverage 0.000
_reflns_Friedel_fraction_full .
_reflns_Friedel_fraction_max .
_reflns_number_gt 1947
_reflns_number_total 3043
_reflns_threshold_expression 'I > 2\s(I)'
_cod_data_source_file suppl_ncrs-2015-0253_suppl.cif
_cod_data_source_block joelmg5
_cod_original_sg_symbol_H-M 'P 21/c'
_cod_database_code 8106992
_shelx_space_group_comment
;
The symmetry employed for this shelxl refinement is uniquely defined
by the following loop, which should always be used as a source of
symmetry information in preference to the above space-group names.
They are only intended as comments.
;
_shelx_estimated_absorpt_t_min 0.987
_shelx_estimated_absorpt_t_max 0.990
_publcif_info_exptl_table_max_cols 4
_publcif_info_exptl_table_use_headnotes n

loop_
_space_group_symop_operation_xyz
'x, y, z'
'-x, y+1/2, -z+1/2'
'-x, -y, -z'
'x, -y-1/2, z-1/2'

loop_
_atom_site_label
_atom_site_type_symbol
_atom_site_fract_x
_atom_site_fract_y
_atom_site_fract_z
_atom_site_U_iso_or_equiv
_atom_site_adp_type
_atom_site_occupancy
_atom_site_site_symmetry_order
_atom_site_calc_flag
_atom_site_refinement_flags_posn
_atom_site_refinement_flags_adp
_atom_site_refinement_flags_occupancy
_atom_site_disorder_assembly
_atom_site_disorder_group
N1 N 0.50551(18) 0.76786(14) 0.00776(13) 0.0367(4) Uani 1 1 d . . . . .
N2 N 0.7960(2) 0.48758(15) -0.27662(14) 0.0492(5) Uani 1 1 d . . . . .
N3 N 0.79708(19) 0.43609(13) 0.12491(12) 0.0363(4) Uani 1 1 d . . . . .
N4 N 0.70951(18) 0.52356(13) 0.14521(12) 0.0343(4) Uani 1 1 d . . . . .
N5 N 0.97483(19) 0.30412(14) -0.08206(13) 0.0401(4) Uani 1 1 d . . . . .
C1 C 0.4149(2) 0.85299(17) 0.02911(16) 0.0420(5) Uani 1 1 d . . . . .
H1 H 0.3805 0.9085 -0.0286 0.050 Uiso 1 1 calc R U . . .
C2 C 0.3685(2) 0.86441(18) 0.13100(16) 0.0417(5) Uani 1 1 d . . . . .
H2 H 0.3032 0.9258 0.1423 0.050 Uiso 1 1 calc R U . . .
C3 C 0.4191(2) 0.78505(17) 0.21541(16) 0.0391(5) Uani 1 1 d . . . . .
H3 H 0.3891 0.7906 0.2861 0.047 Uiso 1 1 calc R U . . .
C4 C 0.5142(2) 0.69726(16) 0.19583(15) 0.0350(4) Uani 1 1 d . . . . .
H4 H 0.5513 0.6418 0.2530 0.042 Uiso 1 1 calc R U . . .
C5 C 0.5546(2) 0.69141(15) 0.09094(14) 0.0296(4) Uani 1 1 d . . . . .
C6 C 0.6524(2) 0.59737(15) 0.06280(14) 0.0289(4) Uani 1 1 d . . . . .
C7 C 0.6809(2) 0.58705(15) -0.04750(14) 0.0314(4) Uani 1 1 d . . . . .
H7 H 0.6408 0.6412 -0.1053 0.038 Uiso 1 1 calc R U . . .
C8 C 0.7703(2) 0.49438(14) -0.06827(14) 0.0288(4) Uani 1 1 d . . . . .
C9 C 0.7925(2) 0.48344(15) -0.18241(15) 0.0347(4) Uani 1 1 d . . . . .
C10 C 0.8286(2) 0.41904(15) 0.02180(14) 0.0299(4) Uani 1 1 d . . . . .
C11 C 0.9257(2) 0.31746(14) 0.01420(14) 0.0305(4) Uani 1 1 d . . . . .
C12 C 0.9624(2) 0.24220(17) 0.10359(15) 0.0405(5) Uani 1 1 d . . . . .
H12 H 0.9249 0.2542 0.1706 0.049 Uiso 1 1 calc R U . . .
C13 C 1.0541(3) 0.14937(19) 0.09490(18) 0.0499(6) Uani 1 1 d . . . . .
H13 H 1.0813 0.0965 0.1560 0.060 Uiso 1 1 calc R U . . .
C14 C 1.1063(2) 0.13368(17) -0.00375(18) 0.0445(5) Uani 1 1 d . . . . .
H14 H 1.1704 0.0703 -0.0118 0.053 Uiso 1 1 calc R U . . .
C15 C 1.0631(2) 0.21215(18) -0.08973(17) 0.0435(5) Uani 1 1 d . . . . .
H15 H 1.0974 0.2009 -0.1582 0.052 Uiso 1 1 calc R U . . .

loop_
_atom_site_aniso_label
_atom_site_aniso_U_11
_atom_site_aniso_U_22
_atom_site_aniso_U_33
_atom_site_aniso_U_23
_atom_site_aniso_U_13
_atom_site_aniso_U_12
N1 0.0393(9) 0.0412(9) 0.0291(8) -0.0003(6) 0.0061(7) 0.0050(7)
N2 0.0676(13) 0.0520(11) 0.0323(9) 0.0039(8) 0.0201(9) 0.0076(9)
N3 0.0444(10) 0.0385(9) 0.0271(8) 0.0001(6) 0.0100(7) 0.0029(7)
N4 0.0419(9) 0.0368(8) 0.0262(8) 0.0013(6) 0.0113(7) 0.0011(7)
N5 0.0438(10) 0.0442(10) 0.0337(9) 0.0021(7) 0.0112(7) -0.0018(8)
C1 0.0438(12) 0.0450(11) 0.0358(10) -0.0004(9) 0.0053(9) 0.0094(9)
C2 0.0388(11) 0.0481(12) 0.0371(10) -0.0108(9) 0.0061(8) 0.0075(9)
C3 0.0383(11) 0.0499(12) 0.0307(10) -0.0110(8) 0.0110(8) -0.0022(9)
C4 0.0388(11) 0.0401(10) 0.0272(9) -0.0024(7) 0.0092(8) -0.0009(8)
C5 0.0291(9) 0.0329(9) 0.0271(9) -0.0064(7) 0.0065(7) -0.0053(7)
C6 0.0301(10) 0.0340(9) 0.0232(8) -0.0021(7) 0.0067(7) -0.0058(7)
C7 0.0368(11) 0.0337(9) 0.0244(8) 0.0000(7) 0.0081(7) -0.0020(8)
C8 0.0301(9) 0.0324(9) 0.0247(8) -0.0020(7) 0.0080(7) -0.0084(7)
C9 0.0408(11) 0.0337(10) 0.0316(9) -0.0001(7) 0.0124(8) -0.0005(8)
C10 0.0301(10) 0.0302(9) 0.0289(9) -0.0007(7) 0.0053(7) -0.0058(7)
C11 0.0325(10) 0.0301(9) 0.0284(9) -0.0044(7) 0.0055(7) -0.0068(7)
C12 0.0467(12) 0.0486(12) 0.0274(9) 0.0014(8) 0.0103(9) 0.0089(9)
C13 0.0589(15) 0.0525(13) 0.0376(11) 0.0141(9) 0.0091(10) 0.0123(11)
C14 0.0461(13) 0.0393(11) 0.0494(12) -0.0037(9) 0.0133(10) 0.0057(9)
C15 0.0449(12) 0.0521(12) 0.0360(11) -0.0043(9) 0.0148(9) -0.0025(10)

loop_
_atom_type_symbol
_atom_type_description
_atom_type_scat_dispersion_real
_atom_type_scat_dispersion_imag
_atom_type_scat_source
C C 0.0033 0.0016 'International Tables Vol C Tables 4.2.6.8 and 6.1.1.4'
H H 0.0000 0.0000 'International Tables Vol C Tables 4.2.6.8 and 6.1.1.4'
N N 0.0061 0.0033 'International Tables Vol C Tables 4.2.6.8 and 6.1.1.4'

loop_
_geom_angle_atom_site_label_1
_geom_angle_atom_site_label_2
_geom_angle_atom_site_label_3
_geom_angle
_geom_angle_site_symmetry_1
_geom_angle_site_symmetry_3
C1 N1 C5 117.33(15) . .
N4 N3 C10 121.84(15) . .
C6 N4 N3 119.92(13) . .
C11 N5 C15 117.44(16) . .
N1 C1 C2 123.45(18) . .
N1 C1 H1 118.3 . .
C2 C1 H1 118.3 . .
C3 C2 C1 118.61(18) . .
C3 C2 H2 120.7 . .
C1 C2 H2 120.7 . .
C2 C3 C4 118.98(17) . .
C2 C3 H3 120.5 . .
C4 C3 H3 120.5 . .
C3 C4 C5 118.86(17) . .
C3 C4 H4 120.6 . .
C5 C4 H4 120.6 . .
N1 C5 C4 122.76(16) . .
N1 C5 C6 115.46(14) . .
C4 C5 C6 121.76(16) . .
N4 C6 C7 122.15(16) . .
N4 C6 C5 117.00(14) . .
C7 C6 C5 120.85(16) . .
C8 C7 C6 117.46(16) . .
C8 C7 H7 121.3 . .
C6 C7 H7 121.3 . .
C7 C8 C10 118.22(14) . .
C7 C8 C9 116.25(16) . .
C10 C8 C9 125.51(16) . .
N2 C9 C8 170.3(2) . .
N3 C10 C8 120.40(16) . .
N3 C10 C11 114.60(15) . .
C8 C10 C11 125.00(15) . .
N5 C11 C12 122.78(16) . .
N5 C11 C10 117.01(15) . .
C12 C11 C10 120.21(15) . .
C11 C12 C13 119.07(16) . .
C11 C12 H12 120.5 . .
C13 C12 H12 120.5 . .
C12 C13 C14 119.25(19) . .
C12 C13 H13 120.4 . .
C14 C13 H13 120.4 . .
C15 C14 C13 118.12(19) . .
C15 C14 H14 120.9 . .
C13 C14 H14 120.9 . .
N5 C15 C14 123.34(17) . .
N5 C15 H15 118.3 . .
C14 C15 H15 118.3 . .

loop_
_geom_bond_atom_site_label_1
_geom_bond_atom_site_label_2
_geom_bond_distance
_geom_bond_site_symmetry_2
N1 C1 1.338(2) .
N1 C5 1.341(2) .
N2 C9 1.145(2) .
N3 N4 1.336(2) .
N3 C10 1.348(2) .
N4 C6 1.329(2) .
N5 C11 1.336(2) .
N5 C15 1.343(3) .
C1 C2 1.386(2) .
C1 H1 0.9500 .
C2 C3 1.375(3) .
C2 H2 0.9500 .
C3 C4 1.380(3) .
C3 H3 0.9500 .
C4 C5 1.391(2) .
C4 H4 0.9500 .
C5 C6 1.483(2) .
C6 C7 1.413(2) .
C7 C8 1.394(2) .
C7 H7 0.9500 .
C8 C10 1.405(2) .
C8 C9 1.439(2) .
C10 C11 1.479(2) .
C11 C12 1.371(2) .
C12 C13 1.372(3) .
C12 H12 0.9500 .
C13 C14 1.381(3) .
C13 H13 0.9500 .
C14 C15 1.371(3) .
C14 H14 0.9500 .
C15 H15 0.9500 .

loop_
_geom_torsion_atom_site_label_1
_geom_torsion_atom_site_label_2
_geom_torsion_atom_site_label_3
_geom_torsion_atom_site_label_4
_geom_torsion
_geom_torsion_site_symmetry_1
_geom_torsion_site_symmetry_2
_geom_torsion_site_symmetry_3
_geom_torsion_site_symmetry_4
C10 N3 N4 C6 -0.8(3) . . . .
C5 N1 C1 C2 -1.0(3) . . . .
N1 C1 C2 C3 0.7(3) . . . .
C1 C2 C3 C4 0.1(3) . . . .
C2 C3 C4 C5 -0.5(3) . . . .
C1 N1 C5 C4 0.5(3) . . . .
C1 N1 C5 C6 178.93(16) . . . .
C3 C4 C5 N1 0.2(3) . . . .
C3 C4 C5 C6 -178.08(17) . . . .
N3 N4 C6 C7 0.0(3) . . . .
N3 N4 C6 C5 179.22(15) . . . .
N1 C5 C6 N4 176.60(16) . . . .
C4 C5 C6 N4 -5.0(3) . . . .
N1 C5 C6 C7 -4.2(2) . . . .
C4 C5 C6 C7 174.26(17) . . . .
N4 C6 C7 C8 1.1(3) . . . .
C5 C6 C7 C8 -178.13(16) . . . .
C6 C7 C8 C10 -1.3(2) . . . .
C6 C7 C8 C9 177.65(16) . . . .
N4 N3 C10 C8 0.5(3) . . . .
N4 N3 C10 C11 -179.33(15) . . . .
C7 C8 C10 N3 0.6(2) . . . .
C9 C8 C10 N3 -178.27(17) . . . .
C7 C8 C10 C11 -179.59(16) . . . .
C9 C8 C10 C11 1.5(3) . . . .
C15 N5 C11 C12 0.3(3) . . . .
C15 N5 C11 C10 179.98(16) . . . .
N3 C10 C11 N5 -172.50(16) . . . .
C8 C10 C11 N5 7.7(3) . . . .
N3 C10 C11 C12 7.1(2) . . . .
C8 C10 C11 C12 -172.67(17) . . . .
N5 C11 C12 C13 0.4(3) . . . .
C10 C11 C12 C13 -179.27(18) . . . .
C11 C12 C13 C14 -0.4(3) . . . .
C12 C13 C14 C15 -0.3(3) . . . .
C11 N5 C15 C14 -1.1(3) . . . .
C13 C14 C15 N5 1.1(3) . . . .

loop_
_publcif_info_datablock.id
_publcif_info_datablock.publ_exptl
_publcif_info_datablock.publ_geom
_publcif_info_datablock.structure
{e2b6deec-0c89-409c-a54c-9e4bbfc34dfb} ? ? ?
{97e44dbc-58fb-47ba-a4e1-796b384c35cd} y y y

loop_
_publcif_info_exptl_table_extra_item
sin_theta_over_lambda_max

loop_
_publcif_info_tables.block_id
_publcif_info_tables.reference_item
{e2b6deec-0c89-409c-a54c-9e4bbfc34dfb} '_publcif_info_datablock.publ_exptl'

loop_
_publcif_info_cif.paper_type
EE
